data_7108540
loop_
_publ_author_name
'David S. Sullivan'
'Rodolphe Clerac'
'Michael Jennings'
'Alan J. Lough'
'Kathryn E. Preuss'

_publ_section_title
;
 Trinuclear Mn(II) complex with paramagnetic bridging 1,2,3-dithiazolyl
 ligands
;
_journal_name_full Chem.Commun.
_journal_page_first 10963
_journal_paper_doi 10.1039/c2cc35869g
_journal_volume 48
_journal_year 2012
_chemical_formula_moiety 'C12 H10 Br N O2,0.5(H2O)'
_chemical_formula_sum 'C12 H11 Br N O2.5'
_chemical_formula_weight 289.13
_chemical_melting_point 227.0(10)
_chemical_name_common 2-amino-3-bromo-6,7-dimethylnapthalene-1,4-dione
_chemical_name_systematic
;
2-amino-3-bromo-6,7-dimethylnapthalene-1,4-dione
;
_space_group_IT_number 15
_symmetry_cell_setting monoclinic
_symmetry_space_group_name_Hall '-C 2yc'
_symmetry_space_group_name_H-M 'C 1 2/c 1'
_atom_sites_solution_hydrogens geom
_atom_sites_solution_primary direct
_atom_sites_solution_secondary difmap
_audit_creation_method SHELXL-97
_cell_angle_alpha 90.00
_cell_angle_beta 94.0880(10)
_cell_angle_gamma 90.00
_cell_formula_units_Z 8
_cell_length_a 7.72070(7)
_cell_length_b 13.73969(16)
_cell_length_c 21.1400(2)
_cell_measurement_reflns_used 11776
_cell_measurement_temperature 149.9
_cell_measurement_theta_max 76.5308
_cell_measurement_theta_min 4.1898
_cell_volume 2236.83(4)
_computing_structure_refinement 'SHELXL-97 (Sheldrick, 2008)'
_computing_structure_solution 'SHELXS-97 (Sheldrick, 2008)'
_diffrn_ambient_temperature 149.9
_diffrn_detector_area_resol_mean 10.3693
_diffrn_measured_fraction_theta_full 0.997
_diffrn_measured_fraction_theta_max 0.997
_diffrn_measurement_device_type 'SuperNova, Dual, Cu at zero, Atlas'
_diffrn_measurement_method '\w scans'
_diffrn_radiation_monochromator mirror
_diffrn_radiation_source 'SuperNova (Cu) X-ray Source'
_diffrn_radiation_type 'Cu K\a'
_diffrn_radiation_wavelength 1.54184
_diffrn_reflns_av_R_equivalents 0.0344
_diffrn_reflns_av_sigmaI/netI 0.0132
_diffrn_reflns_limit_h_max 9
_diffrn_reflns_limit_h_min -9
_diffrn_reflns_limit_k_max 16
_diffrn_reflns_limit_k_min -17
_diffrn_reflns_limit_l_max 26
_diffrn_reflns_limit_l_min -26
_diffrn_reflns_number 18184
_diffrn_reflns_theta_full 76.73
_diffrn_reflns_theta_max 76.73
_diffrn_reflns_theta_min 4.19
_exptl_absorpt_coefficient_mu 4.942
_exptl_absorpt_correction_T_max 1.00000
_exptl_absorpt_correction_T_min 0.48298
_exptl_absorpt_correction_type multi-scan
_exptl_absorpt_process_details Abspack
_exptl_crystal_colour orange
_exptl_crystal_density_diffrn 1.717
_exptl_crystal_density_method 'not measured'
_exptl_crystal_description plate
_exptl_crystal_F_000 1160
_exptl_crystal_size_max 0.40
_exptl_crystal_size_mid 0.15
_exptl_crystal_size_min 0.02
_refine_diff_density_max 0.929
_refine_diff_density_min -0.502
_refine_diff_density_rms 0.072
_refine_ls_extinction_method none
_refine_ls_goodness_of_fit_ref 1.160
_refine_ls_hydrogen_treatment constr
_refine_ls_matrix_type full
_refine_ls_number_parameters 153
_refine_ls_number_reflns 2345
_refine_ls_number_restraints 0
_refine_ls_restrained_S_all 1.160
_refine_ls_R_factor_all 0.0329
_refine_ls_R_factor_gt 0.0329
_refine_ls_shift/su_max 0.001
_refine_ls_shift/su_mean 0.000
_refine_ls_structure_factor_coef Fsqd
_refine_ls_weighting_details 'calc w=1/[\s^2^(Fo^2^)+(0.0288P)^2^+8.3145P] where P=(Fo^2^+2Fc^2^)/3'
_refine_ls_weighting_scheme calc
_refine_ls_wR_factor_gt 0.0817
_refine_ls_wR_factor_ref 0.0817
_reflns_number_gt 2338
_reflns_number_total 2345
_reflns_threshold_expression >2\s(I)
_cod_data_source_file c2cc35869g.txt
_cod_data_source_block two
_cod_depositor_comments
;
The following automatic conversions were performed:

'_chemical_melting_point' value '226-228' was changed to '227.0(10)'
- the average value was taken and precision was estimated.

Automatic conversion script
Id: cif_fix_values 1715 2011-07-08 13:25:40Z adriana 
;
_cod_original_sg_symbol_H-M 'C 2/c'
_cod_database_code 7108540

loop_
_symmetry_equiv_pos_as_xyz
'x, y, z'
'-x, y, -z+1/2'
'x+1/2, y+1/2, z'
'-x+1/2, y+1/2, -z+1/2'
'-x, -y, -z'
'x, -y, z-1/2'
'-x+1/2, -y+1/2, -z'
'x+1/2, -y+1/2, z-1/2'

loop_
_atom_site_label
_atom_site_type_symbol
_atom_site_fract_x
_atom_site_fract_y
_atom_site_fract_z
_atom_site_U_iso_or_equiv
_atom_site_adp_type
_atom_site_occupancy
_atom_site_symmetry_multiplicity
_atom_site_calc_flag
_atom_site_refinement_flags
Br1 Br 0.24500(4) 0.39299(2) 0.728544(12) 0.03003(11) Uani 1 1 d .
O1 O 0.3510(3) 0.56393(16) 0.51760(10) 0.0406(5) Uani 1 1 d .
N1 N 0.3941(3) 0.55329(17) 0.64328(12) 0.0325(5) Uani 1 1 d .
H1A H 0.4111 0.5513 0.6849 0.039 Uiso 1 1 calc R
H1B H 0.4400 0.6005 0.6219 0.039 Uiso 1 1 calc R
C1 C 0.2822(3) 0.49447(19) 0.54108(13) 0.0257(5) Uani 1 1 d .
O2 O 0.0584(2) 0.26133(14) 0.62958(8) 0.0262(4) Uani 1 1 d .
C2 C 0.2972(3) 0.48367(19) 0.61223(12) 0.0242(5) Uani 1 1 d .
O3 O 0.0000 0.1707(2) 0.7500 0.0371(7) Uani 1 2 d SG
H3A H 0.0730 0.2021 0.7309 0.056 Uiso 0.50 1 d PG
H3B H -0.0240 0.2013 0.7830 0.056 Uiso 0.50 1 d PG
C3 C 0.2191(3) 0.40686(19) 0.63957(12) 0.0222(5) Uani 1 1 d .
C4 C 0.1217(3) 0.33199(18) 0.60381(11) 0.0209(5) Uani 1 1 d .
C5 C 0.0048(3) 0.27739(18) 0.49644(12) 0.0227(5) Uani 1 1 d .
H5 H -0.0508 0.2253 0.5165 0.027 Uiso 1 1 calc R
C6 C -0.0131(3) 0.28558(19) 0.43020(12) 0.0229(5) Uani 1 1 d .
C7 C 0.0699(3) 0.3622(2) 0.40049(12) 0.0250(5) Uani 1 1 d .
C8 C 0.1661(4) 0.42904(19) 0.43787(12) 0.0253(5) Uani 1 1 d .
H8 H 0.2218 0.4813 0.4181 0.030 Uiso 1 1 calc R
C9 C 0.1823(3) 0.42091(18) 0.50349(12) 0.0227(5) Uani 1 1 d .
C10 C 0.1022(3) 0.34389(18) 0.53331(11) 0.0202(5) Uani 1 1 d .
C11 C -0.1224(4) 0.2130(2) 0.39169(13) 0.0292(6) Uani 1 1 d .
H11A H -0.1648 0.1631 0.4199 0.044 Uiso 1 1 calc R
H11B H -0.0521 0.1823 0.3604 0.044 Uiso 1 1 calc R
H11C H -0.2214 0.2465 0.3697 0.044 Uiso 1 1 calc R
C12 C 0.0571(4) 0.3721(2) 0.32932(13) 0.0324(6) Uani 1 1 d .
H12A H 0.1144 0.4324 0.3175 0.049 Uiso 1 1 calc R
H12B H -0.0654 0.3741 0.3136 0.049 Uiso 1 1 calc R
H12C H 0.1139 0.3164 0.3106 0.049 Uiso 1 1 calc R

loop_
_atom_site_aniso_label
_atom_site_aniso_U_11
_atom_site_aniso_U_22
_atom_site_aniso_U_33
_atom_site_aniso_U_23
_atom_site_aniso_U_13
_atom_site_aniso_U_12
Br1 0.03435(18) 0.03579(18) 0.01960(15) -0.00103(10) -0.00054(11) -0.00140(11)
O1 0.0621(15) 0.0290(11) 0.0309(11) 0.0002(9) 0.0057(10) -0.0201(10)
N1 0.0369(13) 0.0214(11) 0.0402(13) -0.0029(10) 0.0101(11) -0.0090(10)
C1 0.0296(13) 0.0218(12) 0.0257(13) -0.0009(10) 0.0039(10) -0.0018(10)
O2 0.0303(9) 0.0269(9) 0.0215(9) 0.0042(7) 0.0016(7) -0.0049(8)
C2 0.0247(12) 0.0237(13) 0.0239(12) -0.0031(10) 0.0002(9) 0.0010(10)
O3 0.063(2) 0.0264(14) 0.0223(14) 0.000 0.0078(13) 0.000
C3 0.0237(12) 0.0256(13) 0.0170(11) -0.0022(9) 0.0003(9) 0.0020(10)
C4 0.0180(11) 0.0242(12) 0.0207(12) 0.0000(9) 0.0024(9) 0.0023(9)
C5 0.0241(12) 0.0212(12) 0.0227(12) 0.0007(10) 0.0011(9) -0.0008(10)
C6 0.0230(12) 0.0235(12) 0.0222(12) -0.0019(10) 0.0006(9) 0.0022(10)
C7 0.0289(13) 0.0253(13) 0.0208(12) 0.0013(10) 0.0026(10) 0.0043(10)
C8 0.0305(13) 0.0225(12) 0.0233(12) 0.0030(10) 0.0050(10) -0.0013(10)
C9 0.0251(12) 0.0194(12) 0.0235(12) 0.0014(9) 0.0022(9) 0.0004(10)
C10 0.0221(11) 0.0192(11) 0.0193(11) 0.0023(9) 0.0015(9) 0.0023(9)
C11 0.0302(13) 0.0327(14) 0.0240(13) -0.0044(11) -0.0022(10) -0.0044(11)
C12 0.0418(16) 0.0351(15) 0.0204(13) 0.0016(11) 0.0029(11) 0.0014(12)

loop_
_atom_type_symbol
_atom_type_description
_atom_type_scat_dispersion_real
_atom_type_scat_dispersion_imag
_atom_type_scat_source
C C 0.0181 0.0091 'International Tables Vol C Tables 4.2.6.8 and 6.1.1.4'
H H 0.0000 0.0000 'International Tables Vol C Tables 4.2.6.8 and 6.1.1.4'
N N 0.0311 0.0180 'International Tables Vol C Tables 4.2.6.8 and 6.1.1.4'
O O 0.0492 0.0322 'International Tables Vol C Tables 4.2.6.8 and 6.1.1.4'
Br Br -0.6763 1.2805 'International Tables Vol C Tables 4.2.6.8 and 6.1.1.4'

loop_
_geom_angle_atom_site_label_1
_geom_angle_atom_site_label_2
_geom_angle_atom_site_label_3
_geom_angle
C2 N1 H1A 120.0
C2 N1 H1B 120.0
H1A N1 H1B 120.0
O1 C1 C9 123.2(2)
O1 C1 C2 118.7(2)
C9 C1 C2 118.2(2)
N1 C2 C3 125.9(2)
N1 C2 C1 114.5(2)
C3 C2 C1 119.6(2)
H3A O3 H3B 109.6
C2 C3 C4 123.7(2)
C2 C3 Br1 118.80(19)
C4 C3 Br1 117.45(18)
O2 C4 C3 122.3(2)
O2 C4 C10 120.8(2)
C3 C4 C10 116.9(2)
C10 C5 C6 121.3(2)
C10 C5 H5 119.4
C6 C5 H5 119.4
C5 C6 C7 119.4(2)
C5 C6 C11 119.9(2)
C7 C6 C11 120.7(2)
C8 C7 C6 118.9(2)
C8 C7 C12 120.1(2)
C6 C7 C12 121.0(2)
C9 C8 C7 121.4(2)
C9 C8 H8 119.3
C7 C8 H8 119.3
C8 C9 C10 120.0(2)
C8 C9 C1 119.4(2)
C10 C9 C1 120.6(2)
C5 C10 C9 119.0(2)
C5 C10 C4 120.0(2)
C9 C10 C4 121.0(2)
C6 C11 H11A 109.5
C6 C11 H11B 109.5
H11A C11 H11B 109.5
C6 C11 H11C 109.5
H11A C11 H11C 109.5
H11B C11 H11C 109.5
C7 C12 H12A 109.5
C7 C12 H12B 109.5
H12A C12 H12B 109.5
C7 C12 H12C 109.5
H12A C12 H12C 109.5
H12B C12 H12C 109.5

loop_
_geom_bond_atom_site_label_1
_geom_bond_atom_site_label_2
_geom_bond_distance
Br1 C3 1.887(2)
O1 C1 1.215(3)
N1 C2 1.355(3)
N1 H1A 0.8800
N1 H1B 0.8800
C1 C9 1.470(4)
C1 C2 1.508(4)
O2 C4 1.231(3)
C2 C3 1.364(4)
O3 H3A 0.8372
O3 H3B 0.8471
C3 C4 1.454(4)
C4 C10 1.496(3)
C5 C10 1.387(4)
C5 C6 1.402(4)
C5 H5 0.9500
C6 C7 1.404(4)
C6 C11 1.507(4)
C7 C8 1.391(4)
C7 C12 1.507(4)
C8 C9 1.388(4)
C8 H8 0.9500
C9 C10 1.398(3)
C11 H11A 0.9800
C11 H11B 0.9800
C11 H11C 0.9800
C12 H12A 0.9800
C12 H12B 0.9800
C12 H12C 0.9800
